data_1521341
loop_
_publ_author_name
'Joseph, J.'
'Vimala, T.M.'
'Murthy, V.R.K.'
'Raju, J.'

_publ_section_title
;
 Structural investigations on the (Ba, Sr) (Zr, Ti) O3 system
;
_journal_name_full 'Journal of Physics D, Applied Physics'
_journal_page_first 1049
_journal_page_last 1057
_journal_volume 32
_journal_year 1999
_chemical_formula_sum 'Ba0.282 O3 Sr0.718 Ti0.017 Zr0.983'
_chemical_name_systematic '(Ba0.282 Sr0.718) (Zr0.983 Ti0.017) O3'
_space_group_IT_number 62
_symmetry_space_group_name_Hall '-P 2c 2ab'
_symmetry_space_group_name_H-M 'P b n m'
_cell_angle_alpha 90
_cell_angle_beta 90
_cell_angle_gamma 90
_cell_formula_units_Z 4
_cell_length_a 5.8442
_cell_length_b 5.8523
_cell_length_c 8.2504
_cell_volume 282.180
_citation_journal_id_ASTM JPAPBE
_cod_data_source_file Joseph_JPAPBE_1999_197.cif
_cod_data_source_block Ba0.282O3Sr0.718Ti0.017Zr0.983
_cod_original_cell_volume 282.1803
_cod_original_sg_symbol_Hall '-P 2ac 2n (z,x,y)'
_cod_database_code 1521341

loop_
_symmetry_equiv_pos_as_xyz
x,y,z
x+1/2,-y+1/2,-z
-x+1/2,y+1/2,-z+1/2
-x,-y,z+1/2
-x,-y,-z
-x-1/2,y-1/2,z
x-1/2,-y-1/2,z-1/2
x,y,-z-1/2

loop_
_atom_site_label
_atom_site_type_symbol
_atom_site_fract_x
_atom_site_fract_y
_atom_site_fract_z
_atom_site_occupancy
_atom_site_U_iso_or_equiv
Ti1 Ti+4 0 0 0 0.0168 0.0
Zr1 Zr+4 0 0 0 0.9832 0.0
O1 O-2 0.2264 0.2463 0.0207 1 0.0
O2 O-2 -0.0979 -0.0121 0.25 1 0.0
Sr1 Sr+2 0.0028 0.509 0.25 0.7182 0.0
Ba1 Ba+2 0.0028 0.509 0.25 0.2818 0.0
